data_8101204
loop_
_publ_author_name
'Zheng, Yue-Qing'
'Lin, Jian-Li'
'Sun, Jie'
'Zhang, Hong-Liang'

_publ_section_title
;
Crystal structure of tetraaquaglutaratomanganese(II), Mn(C~5~H~6~O~4~)
(H~2~O)~4~
;
_journal_issue 1
_journal_name_full 'Zeitschrift f\"ur Kristallographie - New Crystal Structures'
_journal_page_first 163
_journal_page_last 164
_journal_volume 215
_journal_year 2000
_chemical_formula_structural 'Mn (H2 O)4 (C5 H6 O4)'
_chemical_formula_sum 'C5 H14 Mn O8'
_chemical_formula_weight 257.10
_space_group_IT_number 15
_symmetry_cell_setting monoclinic
_symmetry_space_group_name_Hall '-C 2yc'
_symmetry_space_group_name_H-M 'C 1 2/c 1'
_cell_angle_alpha 90.00
_cell_angle_beta 107.03(3)
_cell_angle_gamma 90.00
_cell_formula_units_Z 8
_cell_length_a 13.196(3)
_cell_length_b 7.1390(14)
_cell_length_c 21.793(4)
_cell_measurement_temperature 293(2)
_cell_volume 1963.0(7)
_diffrn_ambient_temperature 293(2)
_exptl_crystal_density_diffrn 1.740
_refine_ls_R_factor_obs 0.0292
_refine_ls_wR_factor_obs 0.0753
_cod_original_sg_symbol_H-M 'C 2/c'
_cod_database_code 8101204

loop_
_symmetry_equiv_pos_as_xyz
'x, y, z'
'-x, y, -z+1/2'
'x+1/2, y+1/2, z'
'-x+1/2, y+1/2, -z+1/2'
'-x, -y, -z'
'x, -y, z-1/2'
'-x+1/2, -y+1/2, -z'
'x+1/2, -y+1/2, z-1/2'

loop_
_atom_site_aniso_label
_atom_site_aniso_U_11
_atom_site_aniso_U_22
_atom_site_aniso_U_33
_atom_site_aniso_U_23
_atom_site_aniso_U_13
_atom_site_aniso_U_12
Mn 0.02617(16) 0.02646(17) 0.02329(16) 0.00127(10) 0.00610(10) 0.00197(10)
O1 0.0326(6) 0.0279(7) 0.0234(6) -0.0014(5) 0.0056(5) -0.0059(5)
O2 0.0456(8) 0.0279(7) 0.0297(7) -0.0003(6) 0.0111(6) -0.0100(6)
O3 0.0781(12) 0.0479(10) 0.0262(7) 0.0037(7) 0.0031(7) -0.0347(9)
O4 0.0410(7) 0.0383(8) 0.0218(6) 0.0016(6) 0.0049(5) -0.0096(6)
O5 0.0327(7) 0.0455(9) 0.0674(11) -0.0261(8) 0.0218(7) -0.0095(7)
O6 0.0548(9) 0.0384(9) 0.0338(8) -0.0058(7) -0.0046(7) 0.0167(7)
O7 0.0422(8) 0.0375(8) 0.0472(8) -0.0135(7) 0.0245(7) -0.0116(7)
O8 0.0705(11) 0.0450(9) 0.0254(7) -0.0018(7) 0.0049(7) 0.0266(9)
C1 0.0264(8) 0.0245(8) 0.0245(8) -0.0006(7) 0.0076(6) -0.0008(7)
C2 0.0450(11) 0.0320(10) 0.0238(9) -0.0010(8) 0.0062(8) -0.0128(9)
C3 0.0365(9) 0.0310(9) 0.0235(8) -0.0009(8) 0.0050(7) -0.0070(8)
C4 0.0406(10) 0.0334(10) 0.0247(9) -0.0012(8) 0.0057(8) -0.0110(8)
C5 0.0315(9) 0.0326(10) 0.0231(8) 0.0001(7) 0.0057(7) -0.0054(7)

loop_
_atom_site_label
_atom_site_type_symbol
_atom_site_fract_x
_atom_site_fract_y
_atom_site_fract_z
_atom_site_U_iso_or_equiv
_atom_site_thermal_displace_type
_atom_site_occupancy
_atom_site_calc_flag
_atom_site_refinement_flags
_atom_site_disorder_assembly
_atom_site_disorder_group
Mn Mn 0.85298(2) 0.12601(4) 0.315686(12) 0.02555(11) Uani 1 d . . .
O1 O 0.82540(11) 0.14927(19) 0.21178(6) 0.0285(3) Uani 1 d . . .
O2 O 0.72029(12) -0.0973(2) 0.18610(6) 0.0344(3) Uani 1 d . . .
O3 O 0.55411(15) -0.2847(3) -0.03613(7) 0.0533(5) Uani 1 d . . .
O4 O 0.56069(12) -0.1155(2) -0.11945(6) 0.0346(3) Uani 1 d . . .
O5 O 0.99804(12) 0.2712(2) 0.32442(9) 0.0470(4) Uani 1 d . . .
O6 O 0.91313(14) -0.1546(2) 0.30429(8) 0.0461(4) Uani 1 d . . .
O7 O 0.69013(12) 0.0445(2) 0.30505(8) 0.0399(4) Uani 1 d . . .
O8 O 0.90659(15) 0.0460(2) 0.41667(7) 0.0489(4) Uani 1 d . . .
C1 C 0.76384(13) 0.0404(3) 0.17071(8) 0.0251(3) Uani 1 d . . .
C2 C 0.74635(17) 0.0893(3) 0.10072(9) 0.0345(4) Uani 1 d . . .
H2A H 0.7132 0.2117 0.0923 0.048(3) Uiso 1 calc R . .
H2B H 0.8146 0.0971 0.0924 0.048(3) Uiso 1 calc R . .
C3 C 0.67780(16) -0.0513(3) 0.05517(9) 0.0311(4) Uani 1 d . . .
H3A H 0.6112 -0.0634 0.0652 0.048(3) Uiso 1 calc R . .
H3B H 0.7128 -0.1723 0.0625 0.048(3) Uiso 1 calc R . .
C4 C 0.65418(16) -0.0024(3) -0.01538(9) 0.0337(4) Uani 1 d . . .
H4A H 0.6195 0.1188 -0.0229 0.048(3) Uiso 1 calc R . .
H4B H 0.7206 0.0082 -0.0258 0.048(3) Uiso 1 calc R . .
C5 C 0.58465(15) -0.1449(3) -0.05974(9) 0.0296(4) Uani 1 d . . .
HAW5 H 1.0179 0.3669 0.3420 0.052(8) Uiso 1 d . . .
HBW5 H 1.0468 0.2330 0.3167 0.052(8) Uiso 1 d . . .
HAW6 H 0.9628 -0.2183 0.3292 0.073(10) Uiso 1 d . . .
HBW6 H 0.8873 -0.2146 0.2753 0.063(9) Uiso 1 d . . .
HAW7 H 0.6598 0.0693 0.3328 0.059(8) Uiso 1 d . . .
HBW7 H 0.6781 -0.0557 0.2937 0.057(9) Uiso 1 d . . .
HAW8 H 0.9151 0.1123 0.4491 0.074(11) Uiso 1 d . . .
HBW8 H 0.9529 -0.0434 0.4228 0.064(9) Uiso 1 d . . .

loop_
_geom_bond_atom_site_label_1
_geom_bond_atom_site_label_2
_geom_bond_distance
_geom_bond_site_symmetry_2
_geom_bond_publ_flag
Mn O5 2.1359(16) . ?
Mn O7 2.1722(15) . ?
Mn O8 2.1813(16) . ?
Mn O1 2.1921(14) . ?
Mn O2 2.1946(14) 4_655 ?
Mn O6 2.1958(16) . ?
O1 C1 1.280(2) . ?
O2 C1 1.233(2) . ?
O2 Mn 2.1946(14) 4_645 ?
O3 C5 1.243(2) . ?
O4 C5 1.263(2) . ?
O5 HAW5 0.7891(16) . ?
O5 HBW5 0.7621(15) . ?
O6 HAW6 0.8495(15) . ?
O6 HBW6 0.7569(16) . ?
O7 HAW7 0.8365(14) . ?
O7 HBW7 0.7586(15) . ?
O8 HAW8 0.8302(15) . ?
O8 HBW8 0.8667(16) . ?
C1 C2 1.515(2) . ?
C2 C3 1.512(3) . ?
C2 H2A 0.9700 . ?
C2 H2B 0.9700 . ?
C3 C4 1.517(3) . ?
C3 H3A 0.9700 . ?
C3 H3B 0.9700 . ?
C4 C5 1.514(3) . ?
C4 H4A 0.9700 . ?
C4 H4B 0.9700 . ?
